data_2017849
loop_
_publ_author_name
'Hammersh\/oi, Anders'
'Schau-Magnussen, Magnus'
'Bendix, Jesper'
'M\/olgaard, Anne'

_publ_section_title
;
 Diastereoisomeric \b-ethyl aspartate--cobalt(III) complexes: \L(+)~578~-
 and \D({-})~578~-bis(ethane-1,2-diamine)[\b-ethyl
 (<i>S</i>)-aspartato]cobalt(III) bis(perchlorate) monohydrate
;
_journal_coeditor_code LG3040
_journal_issue 11
_journal_name_full 'Acta Crystallographica Section C'
_journal_page_first m319
_journal_page_last m322
_journal_paper_doi 10.1107/S0108270110036851
_journal_volume 66
_journal_year 2010
_chemical_formula_iupac '[Co (C6 H10 N2 O4) (C2 H8 N2)2] (Cl O4)2 , H2 O'
_chemical_formula_moiety 'C10 H26 Co N5 O4 2+ , 2(Cl O4 -), H2 O'
_chemical_formula_sum 'C10 H28 Cl2 Co N5 O13'
_chemical_formula_weight 556.20
_chemical_name_common
;
\L(+)~578~-bis(en)[(S-Asp(OEt)O)]cobalt(III) perchlorate monohydrate
;
_chemical_name_systematic
;
\L(+)~578~-bis(ethane-1,2-diamine)[\b-ethyl (<i>S</i>)-aspartato-
\k^2^<i>N</i>,<i>O</i>^1^]cobalt(III) bis(perchlorate) monohydrate
;
_space_group_IT_number 4
_symmetry_cell_setting monoclinic
_symmetry_space_group_name_Hall 'P 2yb'
_symmetry_space_group_name_H-M 'P 1 21 1'
_atom_sites_solution_hydrogens geom
_atom_sites_solution_primary direct
_atom_sites_solution_secondary difmap
_audit_creation_method SHELXL97
_cell_angle_alpha 90.00
_cell_angle_beta 113.572(4)
_cell_angle_gamma 90.00
_cell_formula_units_Z 2
_cell_length_a 11.6507(4)
_cell_length_b 8.7600(5)
_cell_length_c 11.7169(6)
_cell_measurement_reflns_used 12384
_cell_measurement_temperature 298(2)
_cell_measurement_theta_max 27.47
_cell_measurement_theta_min 1.90
_cell_volume 1096.05(10)
_computing_cell_refinement 'COLLECT (Nonius, 1999)'
_computing_data_collection 'COLLECT (Nonius, 1999)'
_computing_data_reduction 'EvalCCD (Duisenberg <i>et al.</i>, 2003)'
_computing_molecular_graphics
;
ORTEP-3 (Farrugia, 1997) and Mercury (Macrae <i>et al.</i>,
2006)
;
_computing_publication_material 'SHELXL97 (Sheldrick, 2008)'
_computing_structure_refinement 'SHELXL97 (Sheldrick, 2008)'
_computing_structure_solution 'SHELXS97 (Sheldrick, 2008)'
_diffrn_ambient_temperature 298(2)
_diffrn_measured_fraction_theta_full 0.999
_diffrn_measured_fraction_theta_max 0.999
_diffrn_measurement_device_type 'Nonius KappaCCD area-detector'
_diffrn_measurement_method '\w and \f scans'
_diffrn_radiation_monochromator graphite
_diffrn_radiation_source 'fine-focus sealed tube'
_diffrn_radiation_type MoK\a
_diffrn_radiation_wavelength 0.71073
_diffrn_reflns_av_R_equivalents 0.0327
_diffrn_reflns_av_sigmaI/netI 0.0180
_diffrn_reflns_limit_h_max 15
_diffrn_reflns_limit_h_min -15
_diffrn_reflns_limit_k_max 11
_diffrn_reflns_limit_k_min -11
_diffrn_reflns_limit_l_max 15
_diffrn_reflns_limit_l_min -15
_diffrn_reflns_number 31975
_diffrn_reflns_theta_full 27.47
_diffrn_reflns_theta_max 27.47
_diffrn_reflns_theta_min 1.90
_exptl_absorpt_coefficient_mu 1.098
_exptl_absorpt_correction_T_max 0.898
_exptl_absorpt_correction_T_min 0.675
_exptl_absorpt_correction_type integration
_exptl_absorpt_process_details '(Gaussian integration; Coppens, 1970)'
_exptl_crystal_colour orange
_exptl_crystal_density_diffrn 1.685
_exptl_crystal_density_method 'not measured'
_exptl_crystal_description prism
_exptl_crystal_F_000 576
_exptl_crystal_size_max 0.348
_exptl_crystal_size_mid 0.140
_exptl_crystal_size_min 0.130
_refine_diff_density_max 0.566
_refine_diff_density_min -0.362
_refine_ls_abs_structure_details 'Flack (1983), 2329 Friedel pairs'
_refine_ls_abs_structure_Flack 0.01(2)
_refine_ls_extinction_method none
_refine_ls_goodness_of_fit_ref 1.054
_refine_ls_hydrogen_treatment constr
_refine_ls_matrix_type full
_refine_ls_number_parameters 285
_refine_ls_number_reflns 4996
_refine_ls_number_restraints 161
_refine_ls_restrained_S_all 1.138
_refine_ls_R_factor_all 0.0495
_refine_ls_R_factor_gt 0.0445
_refine_ls_shift/su_max 0.016
_refine_ls_shift/su_mean 0.000
_refine_ls_structure_factor_coef Fsqd
_refine_ls_weighting_details 'calc w=1/[\s^2^(Fo^2^)+(0.0895P)^2^+0.7174P] where P=(Fo^2^+2Fc^2^)/3'
_refine_ls_weighting_scheme calc
_refine_ls_wR_factor_gt 0.1301
_refine_ls_wR_factor_ref 0.1386
_reflns_number_gt 4684
_reflns_number_total 4996
_reflns_threshold_expression I>2\s(I)
_cod_data_source_file lg3040.cif
_cod_data_source_block I
_cod_original_cell_volume 1096.04(9)
_cod_original_sg_symbol_H-M 'P 21'
_cod_database_code 2017849
_cod_database_fobs_code 2017849

loop_
_symmetry_equiv_pos_as_xyz
'x, y, z'
'-x, y+1/2, -z'

loop_
_atom_site_type_symbol
_atom_site_label
_atom_site_fract_x
_atom_site_fract_y
_atom_site_fract_z
_atom_site_U_iso_or_equiv
_atom_site_adp_type
_atom_site_calc_flag
_atom_site_refinement_flags
_atom_site_occupancy
_atom_site_disorder_assembly
_atom_site_disorder_group
Co Co1 0.38979(4) 0.09231(6) 0.75245(4) 0.03511(14) Uani d . 1 . .
N N1 0.2259(3) 0.1929(4) 0.6896(3) 0.0442(7) Uani d . 1 . .
H H1A 0.1924 0.1922 0.6058 0.053 Uiso calc R 1 . .
H H1B 0.1738 0.1425 0.7161 0.053 Uiso calc R 1 . .
O O1 0.4469(2) 0.2621(3) 0.8588(2) 0.0385(5) Uani d . 1 . .
O O2 0.3829(3) 0.4753(4) 0.9194(3) 0.0492(7) Uani d . 1 . .
O O3 0.1704(5) 0.2077(6) 0.9104(4) 0.0808(13) Uani d . 1 . .
C C1 0.2417(4) 0.3527(5) 0.7357(4) 0.0403(8) Uani d . 1 . .
H H1 0.2469 0.4184 0.6703 0.048 Uiso calc R 1 . .
C C2 0.3641(4) 0.3658(5) 0.8484(4) 0.0374(8) Uani d . 1 . .
C C3 0.1317(4) 0.4078(6) 0.7641(5) 0.0531(10) Uani d . 1 . .
H H3A 0.1405 0.5164 0.7816 0.064 Uiso calc R 1 . .
H H3B 0.0544 0.3920 0.6915 0.064 Uiso calc R 1 . .
C C4 0.1243(5) 0.3265(8) 0.8718(6) 0.0632(13) Uani d . 1 . .
O O4 0.0557(7) 0.4030(8) 0.9200(6) 0.115(2) Uani d . 1 . .
C C5 0.0527(8) 0.3507(18) 1.0389(11) 0.143(5) Uani d D 1 . .
H H5A 0.0812 0.4305 1.1014 0.171 Uiso calc R 1 . .
H H5B 0.1048 0.2611 1.0701 0.171 Uiso calc R 1 . .
C C6 -0.0840(9) 0.313(2) 1.0054(15) 0.160(6) Uani d D 1 . .
H H6A -0.0959 0.2873 1.0795 0.192 Uiso calc R 1 . .
H H6B -0.1082 0.2286 0.9487 0.192 Uiso calc R 1 . .
H H6C -0.1346 0.4005 0.9667 0.192 Uiso calc R 1 . .
N N11 0.3570(3) -0.0125(4) 0.8841(3) 0.0447(7) Uani d . 1 . .
H H11A 0.4248 -0.0062 0.9565 0.054 Uiso calc R 1 . .
H H11B 0.2923 0.0322 0.8945 0.054 Uiso calc R 1 . .
C C12 0.3274(7) -0.1741(7) 0.8490(7) 0.0721(17) Uani d . 1 . .
H H12A 0.4041 -0.2333 0.8761 0.087 Uiso calc R 1 . .
H H12B 0.2757 -0.2150 0.8892 0.087 Uiso calc R 1 . .
C C13 0.2610(7) -0.1850(8) 0.7137(8) 0.0796(19) Uani d . 1 . .
H H13A 0.2592 -0.2905 0.6878 0.095 Uiso calc R 1 . .
H H13B 0.1752 -0.1508 0.6892 0.095 Uiso calc R 1 . .
N N14 0.3232(4) -0.0914(5) 0.6529(4) 0.0538(9) Uani d . 1 . .
H H14A 0.2684 -0.0652 0.5762 0.065 Uiso calc R 1 . .
H H14B 0.3859 -0.1446 0.6454 0.065 Uiso calc R 1 . .
N N15 0.5623(3) 0.0169(4) 0.8201(3) 0.0423(7) Uani d . 1 . .
H H15A 0.5956 0.0245 0.9037 0.051 Uiso calc R 1 . .
H H15B 0.5638 -0.0819 0.7996 0.051 Uiso calc R 1 . .
C C16 0.6357(4) 0.1103(8) 0.7673(5) 0.0570(12) Uani d . 1 . .
H H16A 0.7129 0.0585 0.7780 0.068 Uiso calc R 1 . .
H H16B 0.6564 0.2084 0.8090 0.068 Uiso calc R 1 . .
C C17 0.5562(5) 0.1317(6) 0.6326(4) 0.0553(11) Uani d . 1 . .
H H17A 0.5456 0.0354 0.5887 0.066 Uiso calc R 1 . .
H H17B 0.5949 0.2041 0.5962 0.066 Uiso calc R 1 . .
N N18 0.4328(4) 0.1904(5) 0.6235(3) 0.0460(8) Uani d . 1 . .
H H18A 0.3734 0.1697 0.5476 0.055 Uiso calc R 1 . .
H H18B 0.4366 0.2923 0.6342 0.055 Uiso calc R 1 . .
Cl Cl1 0.41478(12) 0.0984(2) 0.27769(12) 0.0647(3) Uani d D 1 . .
O O11 0.4149(6) 0.2379(5) 0.3358(6) 0.0981(17) Uani d D 1 A .
O O12 0.5408(5) 0.0408(7) 0.3286(6) 0.1060(19) Uani d D 1 A .
O O13 0.3969(12) 0.1455(15) 0.1491(8) 0.115(2) Uani d PD 0.549(10) A 1
O O14 0.3244(12) -0.0029(13) 0.2696(11) 0.115(2) Uani d PD 0.549(10) A 1
O O13A 0.3642(16) 0.062(2) 0.1538(12) 0.115(2) Uani d PD 0.451(10) A 2
O O14A 0.3617(16) -0.004(2) 0.3452(13) 0.115(2) Uani d PD 0.451(10) A 2
Cl Cl2 -0.1103(7) 0.0471(14) 0.5991(7) 0.085(2) Uani d PD 0.602(9) B 1
O O21 -0.0653(14) 0.060(3) 0.5078(11) 0.180(3) Uani d PD 0.602(9) B 1
O O22 -0.0066(10) 0.040(2) 0.7161(10) 0.180(3) Uani d PD 0.602(9) B 1
O O23 -0.1975(15) -0.074(2) 0.5713(14) 0.180(3) Uani d PD 0.602(9) B 1
O O24 -0.1681(13) 0.1870(19) 0.6051(13) 0.180(3) Uani d PD 0.602(9) B 1
Cl Cl2A -0.0974(11) 0.005(2) 0.6039(11) 0.089(4) Uani d PD 0.398(9) B 2
O O21A -0.043(2) 0.074(4) 0.5342(18) 0.180(3) Uani d PD 0.398(9) B 2
O O22A -0.0333(17) -0.120(3) 0.6786(17) 0.180(3) Uani d PD 0.398(9) B 2
O O23A -0.2246(16) -0.026(4) 0.5256(18) 0.180(3) Uani d PD 0.398(9) B 2
O O24A -0.1168(17) 0.100(3) 0.6964(16) 0.180(3) Uani d PD 0.398(9) B 2
O O10 0.1670(5) 0.0841(12) 0.4106(5) 0.127(2) Uani d D 1 . .
H H10A 0.2168 0.0579 0.3764 0.152 Uiso d D 1 . .
H H10B 0.1789 0.1801 0.4228 0.152 Uiso d D 1 . .

loop_
_atom_site_aniso_label
_atom_site_aniso_U_11
_atom_site_aniso_U_22
_atom_site_aniso_U_33
_atom_site_aniso_U_12
_atom_site_aniso_U_13
_atom_site_aniso_U_23
Co1 0.0371(2) 0.0355(2) 0.0305(2) -0.0014(2) 0.01125(15) -0.0046(2)
N1 0.0375(15) 0.0494(19) 0.0387(15) -0.0014(14) 0.0078(13) -0.0043(14)
O1 0.0386(13) 0.0380(13) 0.0337(12) 0.0008(11) 0.0091(10) -0.0054(10)
O2 0.0606(17) 0.0422(15) 0.0437(15) 0.0026(13) 0.0196(13) -0.0089(12)
O3 0.097(3) 0.088(3) 0.080(3) 0.031(3) 0.059(3) 0.027(2)
C1 0.0403(19) 0.043(2) 0.0369(18) 0.0036(16) 0.0145(15) 0.0008(15)
C2 0.0416(19) 0.0361(18) 0.0338(17) -0.0035(15) 0.0143(15) -0.0011(14)
C3 0.044(2) 0.058(3) 0.058(2) 0.0091(19) 0.0215(19) 0.002(2)
C4 0.049(2) 0.080(4) 0.068(3) 0.005(2) 0.031(2) 0.002(3)
O4 0.142(5) 0.128(5) 0.124(5) 0.055(4) 0.104(4) 0.028(4)
C5 0.091(6) 0.229(16) 0.132(9) -0.010(8) 0.070(6) -0.026(10)
C6 0.135(10) 0.157(11) 0.184(15) -0.035(8) 0.061(10) 0.023(10)
N11 0.0488(18) 0.0401(17) 0.0473(18) 0.0017(14) 0.0216(15) 0.0027(14)
C12 0.095(5) 0.046(3) 0.082(4) -0.019(3) 0.042(4) -0.004(3)
C13 0.083(4) 0.060(3) 0.101(5) -0.030(3) 0.042(4) -0.029(3)
N14 0.059(2) 0.046(2) 0.051(2) -0.0029(17) 0.0155(17) -0.0162(17)
N15 0.0442(16) 0.0424(17) 0.0405(16) 0.0044(14) 0.0171(13) -0.0025(14)
C16 0.0453(19) 0.065(4) 0.064(2) 0.004(2) 0.0257(18) 0.002(3)
C17 0.066(3) 0.058(3) 0.056(2) 0.0075(19) 0.039(2) 0.0037(18)
N18 0.0554(19) 0.0492(19) 0.0339(15) 0.0003(15) 0.0182(14) 0.0002(14)
Cl1 0.0729(6) 0.0564(6) 0.0657(6) 0.0045(9) 0.0286(5) -0.0010(8)
O11 0.138(5) 0.059(3) 0.114(4) 0.013(3) 0.067(4) 0.002(3)
O12 0.094(3) 0.110(5) 0.102(4) 0.034(3) 0.027(3) -0.006(3)
O13 0.132(5) 0.118(5) 0.086(3) -0.037(4) 0.035(4) -0.008(5)
O14 0.132(5) 0.118(5) 0.086(3) -0.037(4) 0.035(4) -0.008(5)
O13A 0.132(5) 0.118(5) 0.086(3) -0.037(4) 0.035(4) -0.008(5)
O14A 0.132(5) 0.118(5) 0.086(3) -0.037(4) 0.035(4) -0.008(5)
Cl2 0.0484(17) 0.151(7) 0.0582(19) -0.014(3) 0.0236(14) -0.007(3)
O21 0.122(4) 0.315(10) 0.101(4) -0.078(6) 0.042(3) -0.042(5)
O22 0.122(4) 0.315(10) 0.101(4) -0.078(6) 0.042(3) -0.042(5)
O23 0.122(4) 0.315(10) 0.101(4) -0.078(6) 0.042(3) -0.042(5)
O24 0.122(4) 0.315(10) 0.101(4) -0.078(6) 0.042(3) -0.042(5)
Cl2A 0.057(4) 0.131(8) 0.063(4) -0.017(4) 0.008(3) -0.031(4)
O21A 0.122(4) 0.315(10) 0.101(4) -0.078(6) 0.042(3) -0.042(5)
O22A 0.122(4) 0.315(10) 0.101(4) -0.078(6) 0.042(3) -0.042(5)
O23A 0.122(4) 0.315(10) 0.101(4) -0.078(6) 0.042(3) -0.042(5)
O24A 0.122(4) 0.315(10) 0.101(4) -0.078(6) 0.042(3) -0.042(5)
O10 0.105(4) 0.188(7) 0.072(3) -0.030(6) 0.019(3) -0.002(5)

loop_
_atom_type_symbol
_atom_type_description
_atom_type_scat_dispersion_real
_atom_type_scat_dispersion_imag
_atom_type_scat_source
C C 0.0033 0.0016 'International Tables Vol C Tables 4.2.6.8 and 6.1.1.4'
H H 0.0000 0.0000 'International Tables Vol C Tables 4.2.6.8 and 6.1.1.4'
Cl Cl 0.1484 0.1585 'International Tables Vol C Tables 4.2.6.8 and 6.1.1.4'
Co Co 0.3494 0.9721 'International Tables Vol C Tables 4.2.6.8 and 6.1.1.4'
N N 0.0061 0.0033 'International Tables Vol C Tables 4.2.6.8 and 6.1.1.4'
O O 0.0106 0.0060 'International Tables Vol C Tables 4.2.6.8 and 6.1.1.4'

loop_
_geom_angle_atom_site_label_1
_geom_angle_atom_site_label_2
_geom_angle_atom_site_label_3
_geom_angle_site_symmetry_1
_geom_angle_site_symmetry_3
_geom_angle
_geom_angle_publ_flag
O1 Co1 N15 . . 87.98(13) ?
O1 Co1 N14 . . 174.39(16) ?
N15 Co1 N14 . . 93.56(16) ?
O1 Co1 N11 . . 88.69(14) ?
N15 Co1 N11 . . 90.84(15) ?
N14 Co1 N11 . . 85.89(17) ?
O1 Co1 N1 . . 85.79(13) ?
N15 Co1 N1 . . 172.98(16) ?
N14 Co1 N1 . . 92.95(16) ?
N11 Co1 N1 . . 92.24(16) ?
O1 Co1 N18 . . 91.85(14) ?
N15 Co1 N18 . . 85.60(15) ?
N14 Co1 N18 . . 93.65(17) ?
N11 Co1 N18 . . 176.37(17) ?
N1 Co1 N18 . . 91.38(16) ?
C1 N1 Co1 . . 109.1(2) ?
C1 N1 H1A . . 109.9 ?
Co1 N1 H1A . . 109.9 ?
C1 N1 H1B . . 109.9 ?
Co1 N1 H1B . . 109.9 ?
H1A N1 H1B . . 108.3 ?
C2 O1 Co1 . . 116.1(2) ?
N1 C1 C2 . . 109.0(3) ?
N1 C1 C3 . . 112.6(4) ?
C2 C1 C3 . . 111.6(4) ?
N1 C1 H1 . . 107.8 ?
C2 C1 H1 . . 107.8 ?
C3 C1 H1 . . 107.8 ?
O2 C2 O1 . . 124.0(4) ?
O2 C2 C1 . . 120.0(4) ?
O1 C2 C1 . . 115.9(3) ?
C4 C3 C1 . . 111.9(4) ?
C4 C3 H3A . . 109.2 ?
C1 C3 H3A . . 109.2 ?
C4 C3 H3B . . 109.2 ?
C1 C3 H3B . . 109.2 ?
H3A C3 H3B . . 107.9 ?
O3 C4 O4 . . 122.8(6) ?
O3 C4 C3 . . 125.5(5) ?
O4 C4 C3 . . 111.7(5) ?
C4 O4 C5 . . 119.3(7) ?
O4 C5 C6 . . 103.9(9) ?
O4 C5 H5A . . 111.0 ?
C6 C5 H5A . . 111.0 ?
O4 C5 H5B . . 111.0 ?
C6 C5 H5B . . 111.0 ?
H5A C5 H5B . . 109.0 ?
C5 C6 H6A . . 109.5 ?
C5 C6 H6B . . 109.5 ?
H6A C6 H6B . . 109.5 ?
C5 C6 H6C . . 109.5 ?
H6A C6 H6C . . 109.5 ?
H6B C6 H6C . . 109.5 ?
C12 N11 Co1 . . 109.1(3) ?
C12 N11 H11A . . 109.9 ?
Co1 N11 H11A . . 109.9 ?
C12 N11 H11B . . 109.9 ?
Co1 N11 H11B . . 109.9 ?
H11A N11 H11B . . 108.3 ?
C13 C12 N11 . . 109.2(5) ?
C13 C12 H12A . . 109.8 ?
N11 C12 H12A . . 109.8 ?
C13 C12 H12B . . 109.8 ?
N11 C12 H12B . . 109.8 ?
H12A C12 H12B . . 108.3 ?
N14 C13 C12 . . 110.0(5) ?
N14 C13 H13A . . 109.7 ?
C12 C13 H13A . . 109.7 ?
N14 C13 H13B . . 109.7 ?
C12 C13 H13B . . 109.7 ?
H13A C13 H13B . . 108.2 ?
C13 N14 Co1 . . 109.2(3) ?
C13 N14 H14A . . 109.8 ?
Co1 N14 H14A . . 109.8 ?
C13 N14 H14B . . 109.8 ?
Co1 N14 H14B . . 109.8 ?
H14A N14 H14B . . 108.3 ?
C16 N15 Co1 . . 108.3(3) ?
C16 N15 H15A . . 110.0 ?
Co1 N15 H15A . . 110.0 ?
C16 N15 H15B . . 110.0 ?
Co1 N15 H15B . . 110.0 ?
H15A N15 H15B . . 108.4 ?
N15 C16 C17 . . 107.1(4) ?
N15 C16 H16A . . 110.3 ?
C17 C16 H16A . . 110.3 ?
N15 C16 H16B . . 110.3 ?
C17 C16 H16B . . 110.3 ?
H16A C16 H16B . . 108.6 ?
C16 C17 N18 . . 107.0(3) ?
C16 C17 H17A . . 110.3 ?
N18 C17 H17A . . 110.3 ?
C16 C17 H17B . . 110.3 ?
N18 C17 H17B . . 110.3 ?
H17A C17 H17B . . 108.6 ?
C17 N18 Co1 . . 109.2(3) ?
C17 N18 H18A . . 109.8 ?
Co1 N18 H18A . . 109.8 ?
C17 N18 H18B . . 109.8 ?
Co1 N18 H18B . . 109.8 ?
H18A N18 H18B . . 108.3 ?
O14 Cl1 O13A . . 77.1(7) ?
O14 Cl1 O11 . . 117.2(6) ?
O13A Cl1 O11 . . 129.7(8) ?
O14 Cl1 O12 . . 115.8(7) ?
O13A Cl1 O12 . . 107.0(8) ?
O11 Cl1 O12 . . 107.7(4) ?
O13A Cl1 O14A . . 109.2(8) ?
O11 Cl1 O14A . . 100.8(7) ?
O12 Cl1 O14A . . 98.1(8) ?
O14 Cl1 O13 . . 108.7(6) ?
O11 Cl1 O13 . . 102.9(5) ?
O12 Cl1 O13 . . 102.9(6) ?
O14A Cl1 O13 . . 141.7(7) ?
O21 Cl2 O24 . . 107.8(13) ?
O21 Cl2 O23 . . 110.2(11) ?
O24 Cl2 O23 . . 110.5(10) ?
O21 Cl2 O22 . . 108.3(9) ?
O24 Cl2 O22 . . 103.2(11) ?
O23 Cl2 O22 . . 116.3(11) ?
O21A Cl2A O22A . . 117.1(17) ?
O21A Cl2A O23A . . 108.4(14) ?
O22A Cl2A O23A . . 113.8(15) ?
O21A Cl2A O24A . . 116.4(17) ?
O22A Cl2A O24A . . 100.6(14) ?
O23A Cl2A O24A . . 99.2(13) ?
H10A O10 H10B . . 104.0 ?

loop_
_geom_bond_atom_site_label_1
_geom_bond_atom_site_label_2
_geom_bond_site_symmetry_2
_geom_bond_distance
_geom_bond_publ_flag
Co1 O1 . 1.883(3) y
Co1 N1 . 1.960(3) y
Co1 N11 . 1.959(4) y
Co1 N14 . 1.957(4) y
Co1 N15 . 1.957(3) y
Co1 N18 . 1.969(3) y
N1 C1 . 1.485(6) y
N1 H1A . 0.9000 ?
N1 H1B . 0.9000 ?
O1 C2 . 1.294(5) y
O2 C2 . 1.231(5) y
O3 C4 . 1.176(8) y
C1 C2 . 1.511(6) y
C1 C3 . 1.525(6) y
C1 H1 . 0.9800 ?
C3 C4 . 1.481(7) y
C3 H3A . 0.9700 ?
C3 H3B . 0.9700 ?
C4 O4 . 1.330(7) y
O4 C5 . 1.480(13) y
C5 C6 . 1.516(5) y
C5 H5A . 0.9700 ?
C5 H5B . 0.9700 ?
C6 H6A . 0.9600 ?
C6 H6B . 0.9600 ?
C6 H6C . 0.9600 ?
N11 C12 . 1.477(7) ?
N11 H11A . 0.9000 ?
N11 H11B . 0.9000 ?
C12 C13 . 1.463(11) ?
C12 H12A . 0.9700 ?
C12 H12B . 0.9700 ?
C13 N14 . 1.455(8) ?
C13 H13A . 0.9700 ?
C13 H13B . 0.9700 ?
N14 H14A . 0.9000 ?
N14 H14B . 0.9000 ?
N15 C16 . 1.486(6) ?
N15 H15A . 0.9000 ?
N15 H15B . 0.9000 ?
C16 C17 . 1.488(7) ?
C16 H16A . 0.9700 ?
C16 H16B . 0.9700 ?
C17 N18 . 1.491(6) ?
C17 H17A . 0.9700 ?
C17 H17B . 0.9700 ?
N18 H18A . 0.9000 ?
N18 H18B . 0.9000 ?
Cl1 O14 . 1.351(9) ?
Cl1 O13A . 1.369(13) ?
Cl1 O11 . 1.398(5) ?
Cl1 O12 . 1.437(5) ?
Cl1 O14A . 1.484(14) ?
Cl1 O13 . 1.494(9) ?
Cl2 O21 . 1.371(11) ?
Cl2 O24 . 1.414(13) ?
Cl2 O23 . 1.416(12) ?
Cl2 O22 . 1.421(11) ?
Cl2A O21A . 1.362(13) ?
Cl2A O22A . 1.418(14) ?
Cl2A O23A . 1.423(13) ?
Cl2A O24A . 1.454(14) ?
O10 H10A . 0.860 ?
O10 H10B . 0.860 ?

loop_
_geom_hbond_atom_site_label_D
_geom_hbond_atom_site_label_H
_geom_hbond_atom_site_label_A
_geom_hbond_site_symmetry_A
_geom_hbond_distance_DH
_geom_hbond_distance_HA
_geom_hbond_distance_DA
_geom_hbond_angle_DHA
N1 H1B O3 . 0.90 2.36 2.909(5) 119
N1 H1A O10 . 0.90 2.38 3.205(7) 152
N1 H1B O22 . 0.90 2.29 3.147(14) 160
N1 H1B O21A . 0.90 2.64 3.10(2) 113
N11 H11A O2 2_647 0.90 2.13 2.985(5) 158
N11 H11B O3 . 0.90 2.15 3.013(6) 160
N14 H14A O10 . 0.90 2.24 3.099(8) 159
N15 H15A O2 2_647 0.90 2.03 2.880(5) 157
N15 H15B O11 2_646 0.90 2.32 3.127(6) 149
N18 H18B O12 2_656 0.90 2.21 3.113(7) 176
O10 H10A O14 . 0.860 2.17 3.017(15) 173
O10 H10A O14A . 0.860 1.95 2.778(19) 165
O10 H10B O23 2_556 0.860 2.16 3.01(2) 173
O10 H10B O22A 2_556 0.860 2.40 2.99(2) 127
